data_1516925
loop_
_publ_author_name
'Jianchao Yuan'
'Fengying Song'
'Jing Li'
'Zong Jia'
'Fuzhou Wang'
'Bingnian Yuan'

_publ_section_title
;
 Chiral {bis[N,N'-(2-ethyl-6-methylphenyl)imino]-1,2-dimethylethane}
 dibromonickel bearing sec-phenethyl groups: Synthesis, characterization
 and application in synthesis of nanosized dendritic polyethylene
;
_journal_name_full
;
Inorganica Chimica Acta
;
_journal_page_first 99
_journal_page_last 106
_journal_volume 400
_journal_year 2013
_chemical_formula_sum 'C19 H22 N'
_chemical_formula_weight 264.38
_space_group_IT_number 2
_symmetry_cell_setting triclinic
_symmetry_space_group_name_Hall '-P 1'
_symmetry_space_group_name_H-M 'P -1'
_atom_sites_solution_hydrogens geom
_atom_sites_solution_primary direct
_atom_sites_solution_secondary difmap
_cell_angle_alpha 86.97(2)
_cell_angle_beta 80.99(2)
_cell_angle_gamma 79.16(2)
_cell_formula_units_Z 2
_cell_length_a 8.136(19)
_cell_length_b 8.54(2)
_cell_length_c 11.79(3)
_cell_measurement_reflns_used 747
_cell_measurement_temperature 296(2)
_cell_measurement_theta_max 19.06
_cell_measurement_theta_min 2.58
_cell_volume 794(3)
_computing_cell_refinement 'Bruker SAINT'
_computing_data_collection 'Bruker APEX2'
_computing_data_reduction 'Bruker SAINT'
_computing_molecular_graphics 'Bruker SHELXTL'
_computing_publication_material 'Bruker SHELXTL'
_computing_structure_refinement 'SHELXL-97 (Sheldrick, 2008)'
_computing_structure_solution 'SHELXS-97 (Sheldrick, 2008)'
_diffrn_ambient_temperature 296(2)
_diffrn_measured_fraction_theta_full 0.974
_diffrn_measured_fraction_theta_max 0.974
_diffrn_measurement_device_type 'Bruker APEX-II CCD'
_diffrn_measurement_method '\f and \w scans'
_diffrn_radiation_monochromator graphite
_diffrn_radiation_source 'fine-focus sealed tube'
_diffrn_radiation_type MoK\a
_diffrn_radiation_wavelength 0.71073
_diffrn_reflns_av_R_equivalents 0.0366
_diffrn_reflns_av_sigmaI/netI 0.0719
_diffrn_reflns_limit_h_max 9
_diffrn_reflns_limit_h_min -9
_diffrn_reflns_limit_k_max 10
_diffrn_reflns_limit_k_min -10
_diffrn_reflns_limit_l_max 14
_diffrn_reflns_limit_l_min -12
_diffrn_reflns_number 5314
_diffrn_reflns_theta_full 25.49
_diffrn_reflns_theta_max 25.49
_diffrn_reflns_theta_min 2.43
_exptl_absorpt_coefficient_mu 0.063
_exptl_absorpt_correction_T_max 0.9912
_exptl_absorpt_correction_T_min 0.9899
_exptl_absorpt_correction_type multi-scan
_exptl_absorpt_process_details SADABS
_exptl_crystal_colour yellow
_exptl_crystal_density_diffrn 1.105
_exptl_crystal_density_method 'not measured'
_exptl_crystal_description block
_exptl_crystal_F_000 286
_exptl_crystal_size_max 0.16
_exptl_crystal_size_mid 0.15
_exptl_crystal_size_min 0.14
_refine_diff_density_max 0.719
_refine_diff_density_min -0.578
_refine_diff_density_rms 0.066
_refine_ls_extinction_method none
_refine_ls_goodness_of_fit_ref 1.049
_refine_ls_hydrogen_treatment constr
_refine_ls_matrix_type full
_refine_ls_number_parameters 185
_refine_ls_number_reflns 2882
_refine_ls_number_restraints 48
_refine_ls_restrained_S_all 1.097
_refine_ls_R_factor_all 0.2248
_refine_ls_R_factor_gt 0.1248
_refine_ls_shift/su_max 0.000
_refine_ls_shift/su_mean 0.000
_refine_ls_structure_factor_coef Fsqd
_refine_ls_weighting_details 'calc w=1/[\s^2^(Fo^2^)+(0.2400P)^2^+0.2590P] where P=(Fo^2^+2Fc^2^)/3'
_refine_ls_weighting_scheme calc
_refine_ls_wR_factor_gt 0.3552
_refine_ls_wR_factor_ref 0.4420
_reflns_number_gt 1184
_reflns_number_total 2882
_reflns_threshold_expression >2sigma(I)
_cod_data_source_file ICA-2013-400-99-106-1.cif
_cod_data_source_block p-1
_cod_original_cell_volume 795(3)
_cod_original_sg_symbol_H-M P-1
_cod_database_code 1516925

loop_
_symmetry_equiv_pos_as_xyz
'x, y, z'
'-x, -y, -z'

loop_
_atom_site_label
_atom_site_type_symbol
_atom_site_fract_x
_atom_site_fract_y
_atom_site_fract_z
_atom_site_U_iso_or_equiv
_atom_site_adp_type
_atom_site_occupancy
_atom_site_symmetry_multiplicity
_atom_site_calc_flag
_atom_site_refinement_flags
C1 C 0.2937(7) 0.3378(8) 0.3343(5) 0.0699(17) Uani 1 1 d .
C2 C 0.3535(8) 0.1807(8) 0.3588(5) 0.0768(18) Uani 1 1 d .
C3 C 0.5129(8) 0.1104(7) 0.3066(6) 0.0787(19) Uani 1 1 d .
H3 H 0.5518 0.0032 0.3226 0.094 Uiso 1 1 calc R
C4 C 0.6156(7) 0.1920(7) 0.2324(6) 0.0722(17) Uani 1 1 d .
C5 C 0.5527(7) 0.3485(7) 0.2078(6) 0.083(2) Uani 1 1 d .
H5 H 0.6186 0.4070 0.1570 0.099 Uiso 1 1 calc R
C6 C 0.3909(10) 0.4219(9) 0.2579(8) 0.103(2) Uani 1 1 d U
C7 C 0.7950(8) 0.1143(9) 0.1800(8) 0.103(2) Uani 1 1 d U
H7 H 0.8208 0.1844 0.1137 0.123 Uiso 1 1 calc R
C8 C 0.7947(7) -0.0426(8) 0.1253(6) 0.0753(18) Uani 1 1 d .
C9 C 0.7177(9) -0.0431(8) 0.0318(7) 0.094(2) Uani 1 1 d .
H9 H 0.6630 0.0533 0.0037 0.113 Uiso 1 1 calc R
C10 C 0.7175(10) -0.1806(12) -0.0232(7) 0.113(3) Uani 1 1 d .
H10 H 0.6683 -0.1779 -0.0895 0.135 Uiso 1 1 calc R
C11 C 0.7948(11) -0.3275(10) 0.0243(8) 0.111(3) Uani 1 1 d .
H11 H 0.7905 -0.4238 -0.0075 0.133 Uiso 1 1 calc R
C12 C 0.8719(10) -0.3257(8) 0.1131(8) 0.100(2) Uani 1 1 d .
H12 H 0.9279 -0.4212 0.1416 0.120 Uiso 1 1 calc R
C13 C 0.8719(8) -0.1841(9) 0.1659(6) 0.087(2) Uani 1 1 d .
H13 H 0.9257 -0.1866 0.2301 0.104 Uiso 1 1 calc R
C14 C 0.0913(7) 0.4675(7) 0.4793(5) 0.0758(18) Uani 1 1 d .
C15 C 0.2182(8) 0.4794(11) 0.5566(6) 0.105(3) Uani 1 1 d .
H15A H 0.3297 0.4358 0.5192 0.157 Uiso 1 1 calc R
H15B H 0.1933 0.4206 0.6269 0.157 Uiso 1 1 calc R
H15C H 0.2127 0.5893 0.5732 0.157 Uiso 1 1 calc R
C16 C 0.2475(10) 0.0872(12) 0.4433(8) 0.130(3) Uani 1 1 d .
H16A H 0.2089 0.1460 0.5125 0.195 Uiso 1 1 calc R
H16B H 0.3145 -0.0138 0.4605 0.195 Uiso 1 1 calc R
H16C H 0.1518 0.0701 0.4104 0.195 Uiso 1 1 calc R
C17 C 0.3274(11) 0.5986(9) 0.2135(8) 0.118(2) Uani 1 1 d U
H17A H 0.3725 0.6089 0.1328 0.142 Uiso 1 1 calc R
H17B H 0.2050 0.6186 0.2205 0.142 Uiso 1 1 calc R
C18 C 0.3747(14) 0.7062(13) 0.2715(10) 0.158(3) Uani 1 1 d U
H18A H 0.3273 0.6988 0.3510 0.236 Uiso 1 1 calc R
H18B H 0.3353 0.8108 0.2414 0.236 Uiso 1 1 calc R
H18C H 0.4959 0.6873 0.2644 0.236 Uiso 1 1 calc R
C19 C 0.9188(10) 0.1238(11) 0.2455(8) 0.125(3) Uani 1 1 d U
H19A H 0.8864 0.0853 0.3222 0.187 Uiso 1 1 calc R
H19B H 0.9326 0.2328 0.2476 0.187 Uiso 1 1 calc R
H19C H 1.0238 0.0599 0.2124 0.187 Uiso 1 1 calc R
N1 N 0.1236(6) 0.4082(6) 0.3801(4) 0.0783(16) Uani 1 1 d .

loop_
_atom_site_aniso_label
_atom_site_aniso_U_11
_atom_site_aniso_U_22
_atom_site_aniso_U_33
_atom_site_aniso_U_23
_atom_site_aniso_U_13
_atom_site_aniso_U_12
C1 0.062(4) 0.078(4) 0.067(4) -0.026(3) -0.011(3) 0.003(3)
C2 0.073(4) 0.076(4) 0.074(4) -0.009(3) -0.010(3) 0.007(3)
C3 0.074(4) 0.060(4) 0.096(5) -0.015(3) -0.017(4) 0.011(3)
C4 0.061(4) 0.064(4) 0.091(4) -0.032(3) -0.008(3) -0.005(3)
C5 0.065(4) 0.062(4) 0.116(5) -0.025(4) 0.001(3) -0.007(3)
C6 0.089(4) 0.071(3) 0.145(5) -0.041(3) -0.022(4) 0.007(3)
C7 0.064(4) 0.098(4) 0.148(6) -0.058(4) -0.018(4) -0.001(3)
C8 0.050(3) 0.076(4) 0.094(5) -0.035(3) -0.005(3) 0.007(3)
C9 0.087(5) 0.077(4) 0.114(6) -0.024(4) -0.032(4) 0.016(4)
C10 0.102(6) 0.135(7) 0.105(6) -0.054(5) -0.033(5) -0.002(5)
C11 0.103(6) 0.095(6) 0.128(7) -0.065(5) 0.008(5) -0.004(5)
C12 0.095(5) 0.064(4) 0.132(7) -0.028(4) -0.012(5) 0.011(4)
C13 0.068(4) 0.088(5) 0.096(5) -0.022(4) -0.010(3) 0.008(3)
C14 0.064(4) 0.088(4) 0.069(4) -0.030(3) -0.011(3) 0.009(3)
C15 0.066(4) 0.144(7) 0.095(5) -0.050(5) -0.023(4) 0.024(4)
C16 0.103(6) 0.145(8) 0.126(7) 0.018(6) 0.011(5) -0.010(5)
C17 0.104(4) 0.087(4) 0.158(5) -0.039(3) -0.019(4) 0.006(3)
C18 0.144(5) 0.130(6) 0.190(7) -0.030(5) -0.019(5) -0.002(5)
C19 0.083(4) 0.124(5) 0.168(6) -0.062(5) -0.005(4) -0.014(4)
N1 0.065(3) 0.090(4) 0.075(3) -0.039(3) -0.013(2) 0.011(3)

loop_
_atom_type_symbol
_atom_type_description
_atom_type_scat_dispersion_real
_atom_type_scat_dispersion_imag
_atom_type_scat_source
C C 0.0033 0.0016 'International Tables Vol C Tables 4.2.6.8 and 6.1.1.4'
H H 0.0000 0.0000 'International Tables Vol C Tables 4.2.6.8 and 6.1.1.4'
N N 0.0061 0.0033 'International Tables Vol C Tables 4.2.6.8 and 6.1.1.4'

loop_
_geom_angle_atom_site_label_1
_geom_angle_atom_site_label_2
_geom_angle_atom_site_label_3
_geom_angle
_geom_angle_site_symmetry_1
_geom_angle_site_symmetry_3
C6 C1 C2 119.8(6) . .
C6 C1 N1 120.4(6) . .
C2 C1 N1 119.6(6) . .
C1 C2 C3 119.1(6) . .
C1 C2 C16 120.1(6) . .
C3 C2 C16 120.8(7) . .
C4 C3 C2 122.8(6) . .
C4 C3 H3 118.6 . .
C2 C3 H3 118.6 . .
C3 C4 C5 117.3(6) . .
C3 C4 C7 122.0(6) . .
C5 C4 C7 120.7(7) . .
C4 C5 C6 121.2(7) . .
C4 C5 H5 119.4 . .
C6 C5 H5 119.4 . .
C1 C6 C5 119.9(7) . .
C1 C6 C17 124.1(7) . .
C5 C6 C17 115.9(8) . .
C19 C7 C8 119.3(7) . .
C19 C7 C4 114.8(7) . .
C8 C7 C4 111.0(5) . .
C19 C7 H7 103.1 . .
C8 C7 H7 103.1 . .
C4 C7 H7 103.1 . .
C9 C8 C13 118.1(6) . .
C9 C8 C7 119.8(7) . .
C13 C8 C7 122.2(7) . .
C8 C9 C10 122.3(7) . .
C8 C9 H9 118.8 . .
C10 C9 H9 118.8 . .
C9 C10 C11 118.0(8) . .
C9 C10 H10 121.0 . .
C11 C10 H10 121.0 . .
C12 C11 C10 119.2(7) . .
C12 C11 H11 120.4 . .
C10 C11 H11 120.4 . .
C11 C12 C13 121.4(8) . .
C11 C12 H12 119.3 . .
C13 C12 H12 119.3 . .
C8 C13 C12 121.0(7) . .
C8 C13 H13 119.5 . .
C12 C13 H13 119.5 . .
N1 C14 C14 115.8(7) . 2_566
N1 C14 C15 126.1(5) . .
C14 C14 C15 118.1(7) 2_566 .
C14 C15 H15A 109.5 . .
C14 C15 H15B 109.5 . .
H15A C15 H15B 109.5 . .
C14 C15 H15C 109.5 . .
H15A C15 H15C 109.5 . .
H15B C15 H15C 109.5 . .
C2 C16 H16A 109.5 . .
C2 C16 H16B 109.5 . .
H16A C16 H16B 109.5 . .
C2 C16 H16C 109.5 . .
H16A C16 H16C 109.5 . .
H16B C16 H16C 109.5 . .
C18 C17 C6 112.1(9) . .
C18 C17 H17A 109.2 . .
C6 C17 H17A 109.2 . .
C18 C17 H17B 109.2 . .
C6 C17 H17B 109.2 . .
H17A C17 H17B 107.9 . .
C17 C18 H18A 109.5 . .
C17 C18 H18B 109.5 . .
H18A C18 H18B 109.5 . .
C17 C18 H18C 109.5 . .
H18A C18 H18C 109.5 . .
H18B C18 H18C 109.5 . .
C7 C19 H19A 109.5 . .
C7 C19 H19B 109.5 . .
H19A C19 H19B 109.5 . .
C7 C19 H19C 109.5 . .
H19A C19 H19C 109.5 . .
H19B C19 H19C 109.5 . .
C14 N1 C1 120.1(5) . .

loop_
_geom_bond_atom_site_label_1
_geom_bond_atom_site_label_2
_geom_bond_distance
_geom_bond_site_symmetry_2
C1 C6 1.369(10) .
C1 C2 1.370(9) .
C1 N1 1.434(8) .
C2 C3 1.385(9) .
C2 C16 1.509(11) .
C3 C4 1.369(9) .
C3 H3 0.9300 .
C4 C5 1.371(9) .
C4 C7 1.533(9) .
C5 C6 1.400(9) .
C5 H5 0.9300 .
C6 C17 1.589(12) .
C7 C19 1.378(11) .
C7 C8 1.518(9) .
C7 H7 0.9800 .
C8 C9 1.352(10) .
C8 C13 1.353(10) .
C9 C10 1.372(10) .
C9 H9 0.9300 .
C10 C11 1.422(13) .
C10 H10 0.9300 .
C11 C12 1.304(11) .
C11 H11 0.9300 .
C12 C13 1.389(10) .
C12 H12 0.9300 .
C13 H13 0.9300 .
C14 N1 1.270(7) .
C14 C14 1.498(11) 2_566
C14 C15 1.500(9) .
C15 H15A 0.9600 .
C15 H15B 0.9600 .
C15 H15C 0.9600 .
C16 H16A 0.9600 .
C16 H16B 0.9600 .
C16 H16C 0.9600 .
C17 C18 1.320(13) .
C17 H17A 0.9700 .
C17 H17B 0.9700 .
C18 H18A 0.9600 .
C18 H18B 0.9600 .
C18 H18C 0.9600 .
C19 H19A 0.9600 .
C19 H19B 0.9600 .
C19 H19C 0.9600 .

loop_
_geom_torsion_atom_site_label_1
_geom_torsion_atom_site_label_2
_geom_torsion_atom_site_label_3
_geom_torsion_atom_site_label_4
_geom_torsion
_geom_torsion_site_symmetry_1
C6 C1 C2 C3 0.9(9) .
N1 C1 C2 C3 174.7(6) .
C6 C1 C2 C16 179.7(7) .
N1 C1 C2 C16 -6.4(9) .
C1 C2 C3 C4 1.1(10) .
C16 C2 C3 C4 -177.8(7) .
C2 C3 C4 C5 -1.9(10) .
C2 C3 C4 C7 177.0(6) .
C3 C4 C5 C6 0.9(9) .
C7 C4 C5 C6 -178.1(6) .
C2 C1 C6 C5 -1.9(10) .
N1 C1 C6 C5 -175.7(6) .
C2 C1 C6 C17 173.5(6) .
N1 C1 C6 C17 -0.3(10) .
C4 C5 C6 C1 1.0(11) .
C4 C5 C6 C17 -174.7(6) .
C3 C4 C7 C19 -87.5(9) .
C5 C4 C7 C19 91.4(10) .
C3 C4 C7 C8 51.5(9) .
C5 C4 C7 C8 -129.6(7) .
C19 C7 C8 C9 -156.8(8) .
C4 C7 C8 C9 66.3(9) .
C19 C7 C8 C13 22.1(11) .
C4 C7 C8 C13 -114.8(8) .
C13 C8 C9 C10 -0.8(11) .
C7 C8 C9 C10 178.1(7) .
C8 C9 C10 C11 3.0(12) .
C9 C10 C11 C12 -4.3(13) .
C10 C11 C12 C13 3.6(13) .
C9 C8 C13 C12 -0.1(10) .
C7 C8 C13 C12 -179.0(6) .
C11 C12 C13 C8 -1.4(12) .
C1 C6 C17 C18 96.9(11) .
C5 C6 C17 C18 -87.6(10) .
C14 C14 N1 C1 -177.8(7) 2_566
C15 C14 N1 C1 2.9(11) .
C6 C1 N1 C14 -99.5(8) .
C2 C1 N1 C14 86.7(8) .
